data_4333764
loop_
_publ_author_name
'Chih-Chin Tsou'
'Fu-Te Tsai'
'Huang-Yeh Chen'
'I-Jui Hsu'
'Wen-Feng Liaw'

_publ_section_title
;
 Insight into One-Electron Oxidation of the {Fe(NO)2}9 Dinitrosyl Iron
 Complex (DNIC): Aminyl Radical Stabilized by [Fe(NO)2] Motif
;
_journal_name_full 'Inorganic Chemistry'
_journal_page_first 1631
_journal_page_last 1639
_journal_paper_doi 10.1021/ic302537d
_journal_volume 52
_journal_year 2013
_chemical_formula_moiety 'C24 H40 Fe N4 O2 Si2'
_chemical_formula_sum 'C24 H40 Fe N4 O2 Si2'
_chemical_formula_weight 528.63
_chemical_name_systematic
;
 ?
;
_space_group_IT_number 52
_symmetry_cell_setting orthorhombic
_symmetry_space_group_name_Hall '-P 2a 2bc'
_symmetry_space_group_name_H-M 'P n n a'
_atom_sites_solution_hydrogens geom
_atom_sites_solution_primary direct
_atom_sites_solution_secondary difmap
_audit_creation_method SHELXL-97
_cell_angle_alpha 90.00
_cell_angle_beta 90.00
_cell_angle_gamma 90.00
_cell_formula_units_Z 4
_cell_length_a 13.1256(10)
_cell_length_b 11.3614(9)
_cell_length_c 19.5259(14)
_cell_measurement_reflns_used 0
_cell_measurement_temperature 200(2)
_cell_measurement_theta_max 0
_cell_measurement_theta_min 0
_cell_volume 2911.8(4)
_computing_molecular_graphics 'Ortep-3 for Windows (Farrugia, 1997)'
_computing_publication_material 'WinGX publication routines (Farrugia, 1999)'
_computing_structure_refinement 'SHELXL-97 (Sheldrick, 1997)'
_computing_structure_solution 'SHELXS-86 (Sheldrick, 1986)'
_diffrn_ambient_temperature 200(2)
_diffrn_measured_fraction_theta_full 0.998
_diffrn_measured_fraction_theta_max 0.998
_diffrn_radiation_monochromator graphite
_diffrn_radiation_source 'fine-focus sealed tube'
_diffrn_radiation_type MoK\a
_diffrn_radiation_wavelength 0.71073
_diffrn_reflns_av_R_equivalents 0.0430
_diffrn_reflns_av_sigmaI/netI 0.0371
_diffrn_reflns_limit_h_max 14
_diffrn_reflns_limit_h_min -15
_diffrn_reflns_limit_k_max 12
_diffrn_reflns_limit_k_min -13
_diffrn_reflns_limit_l_max 19
_diffrn_reflns_limit_l_min -23
_diffrn_reflns_number 14571
_diffrn_reflns_theta_full 25.03
_diffrn_reflns_theta_max 25.03
_diffrn_reflns_theta_min 1.87
_exptl_absorpt_coefficient_mu 0.626
_exptl_absorpt_correction_T_max 0.7450
_exptl_absorpt_correction_T_min 0.6829
_exptl_absorpt_correction_type multi-scan
_exptl_crystal_colour blue(dark)
_exptl_crystal_density_diffrn 1.206
_exptl_crystal_description prism
_exptl_crystal_F_000 1128
_exptl_crystal_size_max 0.66
_exptl_crystal_size_mid 0.57
_exptl_crystal_size_min 0.50
_refine_diff_density_max 0.408
_refine_diff_density_min -0.366
_refine_diff_density_rms 0.064
_refine_ls_extinction_method none
_refine_ls_goodness_of_fit_ref 1.023
_refine_ls_hydrogen_treatment constr
_refine_ls_matrix_type full
_refine_ls_number_parameters 150
_refine_ls_number_reflns 2570
_refine_ls_number_restraints 0
_refine_ls_restrained_S_all 1.023
_refine_ls_R_factor_all 0.0603
_refine_ls_R_factor_gt 0.0435
_refine_ls_shift/su_max 0.000
_refine_ls_shift/su_mean 0.000
_refine_ls_structure_factor_coef Fsqd
_refine_ls_weighting_details 'calc w=1/[\s^2^(Fo^2^)+(0.0586P)^2^+4.0190P] where P=(Fo^2^+2Fc^2^)/3'
_refine_ls_weighting_scheme calc
_refine_ls_wR_factor_gt 0.1146
_refine_ls_wR_factor_ref 0.1268
_reflns_number_gt 2017
_reflns_number_total 2570
_reflns_threshold_expression >2sigma(I)
_cod_data_source_file ic302537d_si_001_4.cif
_cod_data_source_block a12109
_cod_database_code 4333764

loop_
_symmetry_equiv_pos_as_xyz
'x, y, z'
'-x+1/2, -y, z'
'-x+1/2, y+1/2, -z+1/2'
'x, -y+1/2, -z+1/2'
'-x, -y, -z'
'x-1/2, y, -z'
'x-1/2, -y-1/2, z-1/2'
'-x, y-1/2, z-1/2'

loop_
_atom_site_label
_atom_site_type_symbol
_atom_site_fract_x
_atom_site_fract_y
_atom_site_fract_z
_atom_site_U_iso_or_equiv
_atom_site_adp_type
_atom_site_occupancy
_atom_site_symmetry_multiplicity
_atom_site_calc_flag
_atom_site_refinement_flags
C1 C 0.5225(2) 0.2305(2) 0.11415(15) 0.0312(7) Uani 1 1 d .
C2 C 0.4472(2) 0.2367(3) 0.06310(16) 0.0360(7) Uani 1 1 d .
C3 C 0.3448(3) 0.1787(3) 0.07156(17) 0.0461(9) Uani 1 1 d .
H3A H 0.3417 0.1396 0.1162 0.069 Uiso 1 1 calc R
H3B H 0.3350 0.1204 0.0352 0.069 Uiso 1 1 calc R
H3C H 0.2911 0.2384 0.0688 0.069 Uiso 1 1 calc R
C4 C 0.4688(3) 0.2975(3) 0.00290(17) 0.0463(9) Uani 1 1 d .
H4 H 0.4172 0.3029 -0.0311 0.056 Uiso 1 1 calc R
C5 C 0.5620(3) 0.3504(3) -0.00953(18) 0.0492(9) Uani 1 1 d .
C6 C 0.5830(4) 0.4128(4) -0.0762(2) 0.0731(13) Uani 1 1 d .
H6A H 0.5226 0.4083 -0.1056 0.110 Uiso 1 1 calc R
H6B H 0.6408 0.3752 -0.0993 0.110 Uiso 1 1 calc R
H6C H 0.5993 0.4955 -0.0671 0.110 Uiso 1 1 calc R
C7 C 0.6342(3) 0.3442(3) 0.04137(19) 0.0491(9) Uani 1 1 d .
H7 H 0.6982 0.3812 0.0341 0.059 Uiso 1 1 calc R
C8 C 0.6176(2) 0.2861(3) 0.10308(17) 0.0394(8) Uani 1 1 d .
C9 C 0.7009(3) 0.2785(4) 0.15562(19) 0.0533(10) Uani 1 1 d .
H9A H 0.6764 0.2343 0.1955 0.080 Uiso 1 1 calc R
H9B H 0.7206 0.3580 0.1699 0.080 Uiso 1 1 calc R
H9C H 0.7600 0.2382 0.1358 0.080 Uiso 1 1 calc R
C10 C 0.5907(3) -0.0272(3) 0.0982(2) 0.0632(11) Uani 1 1 d .
H10A H 0.6553 0.0160 0.0971 0.095 Uiso 1 1 calc R
H10B H 0.5504 -0.0072 0.0576 0.095 Uiso 1 1 calc R
H10C H 0.6045 -0.1120 0.0985 0.095 Uiso 1 1 calc R
C11 C 0.5905(3) -0.0338(3) 0.25346(19) 0.0586(10) Uani 1 1 d .
H11A H 0.5526 -0.0113 0.2947 0.088 Uiso 1 1 calc R
H11B H 0.6574 0.0044 0.2539 0.088 Uiso 1 1 calc R
H11C H 0.5993 -0.1194 0.2526 0.088 Uiso 1 1 calc R
C12 C 0.3960(3) -0.0693(3) 0.1780(2) 0.0669(12) Uani 1 1 d .
H12A H 0.3574 -0.0477 0.2190 0.100 Uiso 1 1 calc R
H12B H 0.4100 -0.1540 0.1786 0.100 Uiso 1 1 calc R
H12C H 0.3561 -0.0497 0.1371 0.100 Uiso 1 1 calc R
N1 N 0.37445(19) 0.1509(2) 0.29073(13) 0.0346(6) Uani 1 1 d .
N2 N 0.50736(17) 0.1678(2) 0.17675(12) 0.0290(6) Uani 1 1 d .
O1 O 0.3051(2) 0.1029(2) 0.31510(13) 0.0611(8) Uani 1 1 d .
Si1 Si 0.51879(7) 0.01353(8) 0.17640(5) 0.0363(3) Uani 1 1 d .
Fe1 Fe 0.44519(4) 0.2500 0.2500 0.0247(2) Uani 1 2 d S

loop_
_atom_site_aniso_label
_atom_site_aniso_U_11
_atom_site_aniso_U_22
_atom_site_aniso_U_33
_atom_site_aniso_U_23
_atom_site_aniso_U_13
_atom_site_aniso_U_12
C1 0.0354(16) 0.0304(15) 0.0279(16) -0.0078(13) 0.0060(13) 0.0053(12)
C2 0.0417(17) 0.0364(18) 0.0300(17) -0.0085(14) 0.0006(14) 0.0054(14)
C3 0.0460(19) 0.055(2) 0.0370(18) -0.0040(17) -0.0115(16) 0.0040(17)
C4 0.064(2) 0.0432(19) 0.0319(18) -0.0063(16) -0.0004(17) 0.0133(18)
C5 0.073(3) 0.0371(19) 0.037(2) -0.0029(16) 0.0207(19) 0.0094(18)
C6 0.110(4) 0.062(3) 0.048(2) 0.010(2) 0.030(2) 0.014(3)
C7 0.052(2) 0.0431(19) 0.052(2) -0.0091(17) 0.0237(19) -0.0016(16)
C8 0.0401(18) 0.0391(18) 0.0390(19) -0.0112(15) 0.0133(15) 0.0026(14)
C9 0.0347(18) 0.071(3) 0.054(2) -0.013(2) 0.0050(17) -0.0079(17)
C10 0.078(3) 0.054(2) 0.058(2) -0.020(2) 0.003(2) 0.025(2)
C11 0.071(2) 0.046(2) 0.059(2) 0.0000(18) -0.018(2) 0.016(2)
C12 0.057(2) 0.036(2) 0.108(4) -0.010(2) -0.012(2) -0.0045(18)
N1 0.0427(15) 0.0309(14) 0.0302(14) -0.0025(11) -0.0025(12) -0.0093(12)
N2 0.0281(12) 0.0297(13) 0.0291(13) -0.0078(11) 0.0008(10) 0.0031(10)
O1 0.0693(17) 0.0596(16) 0.0544(16) -0.0009(13) 0.0159(14) -0.0359(14)
Si1 0.0363(5) 0.0308(5) 0.0418(5) -0.0080(4) -0.0073(4) 0.0081(4)
Fe1 0.0252(3) 0.0249(3) 0.0241(3) -0.0026(2) 0.000 0.000

loop_
_atom_type_symbol
_atom_type_description
_atom_type_scat_dispersion_real
_atom_type_scat_dispersion_imag
_atom_type_scat_source
C C 0.0033 0.0016 'International Tables Vol C Tables 4.2.6.8 and 6.1.1.4'
H H 0.0000 0.0000 'International Tables Vol C Tables 4.2.6.8 and 6.1.1.4'
N N 0.0061 0.0033 'International Tables Vol C Tables 4.2.6.8 and 6.1.1.4'
O O 0.0106 0.0060 'International Tables Vol C Tables 4.2.6.8 and 6.1.1.4'
Si Si 0.0817 0.0704 'International Tables Vol C Tables 4.2.6.8 and 6.1.1.4'
Fe Fe 0.3463 0.8444 'International Tables Vol C Tables 4.2.6.8 and 6.1.1.4'

loop_
_geom_angle_atom_site_label_1
_geom_angle_atom_site_label_2
_geom_angle_atom_site_label_3
_geom_angle
_geom_angle_site_symmetry_1
_geom_angle_site_symmetry_3
C2 C1 C8 119.3(3) . .
C2 C1 N2 122.3(3) . .
C8 C1 N2 118.4(3) . .
C4 C2 C1 118.8(3) . .
C4 C2 C3 119.4(3) . .
C1 C2 C3 121.8(3) . .
C2 C3 H3A 109.5 . .
C2 C3 H3B 109.5 . .
H3A C3 H3B 109.5 . .
C2 C3 H3C 109.5 . .
H3A C3 H3C 109.5 . .
H3B C3 H3C 109.5 . .
C5 C4 C2 122.9(3) . .
C5 C4 H4 118.6 . .
C2 C4 H4 118.6 . .
C7 C5 C4 117.4(3) . .
C7 C5 C6 121.5(4) . .
C4 C5 C6 121.1(4) . .
C5 C6 H6A 109.5 . .
C5 C6 H6B 109.5 . .
H6A C6 H6B 109.5 . .
C5 C6 H6C 109.5 . .
H6A C6 H6C 109.5 . .
H6B C6 H6C 109.5 . .
C5 C7 C8 122.9(3) . .
C5 C7 H7 118.6 . .
C8 C7 H7 118.6 . .
C7 C8 C1 118.8(3) . .
C7 C8 C9 120.4(3) . .
C1 C8 C9 120.8(3) . .
C8 C9 H9A 109.5 . .
C8 C9 H9B 109.5 . .
H9A C9 H9B 109.5 . .
C8 C9 H9C 109.5 . .
H9A C9 H9C 109.5 . .
H9B C9 H9C 109.5 . .
Si1 C10 H10A 109.5 . .
Si1 C10 H10B 109.5 . .
H10A C10 H10B 109.5 . .
Si1 C10 H10C 109.5 . .
H10A C10 H10C 109.5 . .
H10B C10 H10C 109.5 . .
Si1 C11 H11A 109.5 . .
Si1 C11 H11B 109.5 . .
H11A C11 H11B 109.5 . .
Si1 C11 H11C 109.5 . .
H11A C11 H11C 109.5 . .
H11B C11 H11C 109.5 . .
Si1 C12 H12A 109.5 . .
Si1 C12 H12B 109.5 . .
H12A C12 H12B 109.5 . .
Si1 C12 H12C 109.5 . .
H12A C12 H12C 109.5 . .
H12B C12 H12C 109.5 . .
O1 N1 Fe1 161.9(3) . .
C1 N2 Si1 118.78(18) . .
C1 N2 Fe1 117.43(18) . .
Si1 N2 Fe1 122.08(14) . .
N2 Si1 C11 109.20(15) . .
N2 Si1 C10 107.18(16) . .
C11 Si1 C10 109.73(19) . .
N2 Si1 C12 115.38(15) . .
C11 Si1 C12 106.2(2) . .
C10 Si1 C12 109.1(2) . .
N1 Fe1 N1 112.07(18) . 4
N1 Fe1 N2 102.32(11) . 4
N1 Fe1 N2 105.56(11) 4 4
N1 Fe1 N2 105.56(11) . .
N1 Fe1 N2 102.32(11) 4 .
N2 Fe1 N2 128.93(14) 4 .

loop_
_geom_bond_atom_site_label_1
_geom_bond_atom_site_label_2
_geom_bond_distance
_geom_bond_site_symmetry_2
C1 C2 1.405(4) .
C1 C8 1.415(4) .
C1 N2 1.429(4) .
C2 C4 1.392(5) .
C2 C3 1.506(4) .
C3 H3A 0.9800 .
C3 H3B 0.9800 .
C3 H3C 0.9800 .
C4 C5 1.385(5) .
C4 H4 0.9500 .
C5 C7 1.375(5) .
C5 C6 1.508(5) .
C6 H6A 0.9800 .
C6 H6B 0.9800 .
C6 H6C 0.9800 .
C7 C8 1.391(5) .
C7 H7 0.9500 .
C8 C9 1.501(5) .
C9 H9A 0.9800 .
C9 H9B 0.9800 .
C9 H9C 0.9800 .
C10 Si1 1.855(4) .
C10 H10A 0.9800 .
C10 H10B 0.9800 .
C10 H10C 0.9800 .
C11 Si1 1.854(4) .
C11 H11A 0.9800 .
C11 H11B 0.9800 .
C11 H11C 0.9800 .
C12 Si1 1.867(4) .
C12 H12A 0.9800 .
C12 H12B 0.9800 .
C12 H12C 0.9800 .
N1 O1 1.163(3) .
N1 Fe1 1.662(3) .
N2 Si1 1.759(3) .
N2 Fe1 1.893(2) .
Fe1 N1 1.662(3) 4
Fe1 N2 1.893(2) 4
